data_2205424
loop_
_publ_author_name
'Gui, Guo-Qiu'
'Bao, Feng'
'L\"u, Xing-Qiang'
'Wu, Qing'
'Ng, Seik Weng'

_publ_section_title
;
 2-(2,6-Diisopropylphenylamino)cyclohex-1-enyl phenyl ketone
;
_journal_issue 4
_journal_name_full 'Acta Crystallographica Section E'
_journal_page_first o1070
_journal_page_last o1071
_journal_paper_doi 10.1107/S1600536805008135
_journal_volume 61
_journal_year 2005
_chemical_formula_iupac 'C25 H31 N O'
_chemical_formula_moiety 'C25 H31 N O'
_chemical_formula_sum 'C25 H31 N O'
_chemical_formula_weight 361.51
_chemical_name_systematic
;
2-(2,6-Diisopropylphenylamino)cyclohex-1-enyl phenyl ketone
;
_space_group_IT_number 9
_symmetry_cell_setting monoclinic
_symmetry_space_group_name_Hall 'C -2yc'
_symmetry_space_group_name_H-M 'C 1 c 1'
_atom_sites_solution_hydrogens geom
_atom_sites_solution_primary direct
_atom_sites_solution_secondary difmap
_audit_creation_method SHELXL-97
_cell_angle_alpha 90.00
_cell_angle_beta 92.002(2)
_cell_angle_gamma 90.00
_cell_formula_units_Z 8
_cell_length_a 9.8150(10)
_cell_length_b 23.404(3)
_cell_length_c 18.777(2)
_cell_measurement_reflns_used 946
_cell_measurement_temperature 295(2)
_cell_measurement_theta_max 27.1
_cell_measurement_theta_min 1.7
_cell_volume 4310.6(8)
_computing_cell_refinement 'SAINT (Bruker, 2001)'
_computing_data_collection 'SMART (Bruker, 2001)'
_computing_data_reduction SAINT
_computing_molecular_graphics 'ORTEPII (Johnson, 1976)'
_computing_publication_material SHELXL97
_computing_structure_refinement 'SHELXL97 (Sheldrick, 1997)'
_computing_structure_solution 'SHELXS97 (Sheldrick, 1997)'
_diffrn_ambient_temperature 295(2)
_diffrn_measured_fraction_theta_full 0.98
_diffrn_measured_fraction_theta_max 0.98
_diffrn_measurement_device_type 'Bruker SMART area-detector'
_diffrn_measurement_method '\f and \w'
_diffrn_radiation_monochromator graphite
_diffrn_radiation_source 'medium-focus sealed tube'
_diffrn_radiation_type MoK\a
_diffrn_radiation_wavelength 0.71073
_diffrn_reflns_av_R_equivalents 0.015
_diffrn_reflns_av_sigmaI/netI 0.017
_diffrn_reflns_limit_h_max 12
_diffrn_reflns_limit_h_min -12
_diffrn_reflns_limit_k_max 30
_diffrn_reflns_limit_k_min -29
_diffrn_reflns_limit_l_max 12
_diffrn_reflns_limit_l_min -23
_diffrn_reflns_number 13505
_diffrn_reflns_theta_full 27.1
_diffrn_reflns_theta_max 27.1
_diffrn_reflns_theta_min 1.7
_diffrn_standards_decay_% 0
_diffrn_standards_interval_count 0
_diffrn_standards_interval_time 0
_diffrn_standards_number 0
_exptl_absorpt_coefficient_mu 0.067
_exptl_absorpt_correction_type none
_exptl_crystal_colour 'pale yellow'
_exptl_crystal_density_diffrn 1.114
_exptl_crystal_density_method 'not measured'
_exptl_crystal_description Block
_exptl_crystal_F_000 1568
_exptl_crystal_size_max 0.50
_exptl_crystal_size_mid 0.48
_exptl_crystal_size_min 0.45
_refine_diff_density_max 0.27
_refine_diff_density_min -0.14
_refine_ls_extinction_method None
_refine_ls_goodness_of_fit_ref 1.03
_refine_ls_hydrogen_treatment constr
_refine_ls_matrix_type full
_refine_ls_number_parameters 487
_refine_ls_number_reflns 4703
_refine_ls_number_restraints 2
_refine_ls_restrained_S_all 1.03
_refine_ls_R_factor_all 0.051
_refine_ls_R_factor_gt 0.043
_refine_ls_shift/su_max 0.001
_refine_ls_shift/su_mean 0.000
_refine_ls_structure_factor_coef Fsqd
_refine_ls_weighting_details 'calc w = 1/[\s^2^(Fo^2^)+(0.0842P)^2^+0.6097P] where P = (Fo^2^+2Fc^2^)/3'
_refine_ls_weighting_scheme calc
_refine_ls_wR_factor_gt 0.122
_refine_ls_wR_factor_ref 0.130
_reflns_number_gt 4021
_reflns_number_total 4703
_reflns_threshold_expression I>2\s(I)
_cod_data_source_file bt6630.cif
_cod_data_source_block I
_cod_depositor_comments
;
The following automatic conversions were performed:
'_exptl_absorpt_correction_type' value 'None' changed to 'none' according
to '/home/saulius/struct/CIF-dictionaries/cif_core.dic' dictionary named
'cif_core.dic' version 2.4.1 from 2010-06-29.

Automatic conversion script
Id: cif_fix_enum 1527 2010-12-29 10:47:43Z saulius 

The following automatic conversions were performed:

'_exptl_absorpt_correction_type' value 'None' changed to 'none'
according to /home/saulius/struct/CIF-dictionaries/cif_core.dic
dictionary named 'cif_core.dic' version 2.4.1 from 2010-06-29.

Automatic conversion script
Id: cif_fix_values 1715 2011-07-08 13:25:40Z adriana 
;
_cod_original_cell_volume 4310.5(9)
_cod_original_sg_symbol_H-M 'C c'
_cod_database_code 2205424
_cod_database_fobs_code 2205424

loop_
_symmetry_equiv_pos_as_xyz
'x, y, z'
'x, -y, z+1/2'
'x+1/2, y+1/2, z'
'x+1/2, -y+1/2, z+1/2'

loop_
_atom_site_label
_atom_site_fract_x
_atom_site_fract_y
_atom_site_fract_z
_atom_site_U_iso_or_equiv
_atom_site_adp_type
_atom_site_calc_flag
_atom_site_refinement_flags
_atom_site_occupancy
_atom_site_type_symbol
O1 0.6324(2) 0.10910(10) 0.50000(10) 0.0592(5) Uani d . 1 O
N1 0.5818(2) 0.20840(10) 0.55500(10) 0.0430(4) Uani d . 1 N
C1 0.4662(3) 0.07750(10) 0.3394(2) 0.0609(7) Uani d . 1 C
C2 0.4412(4) 0.0330(2) 0.2927(2) 0.0755(9) Uani d . 1 C
C3 0.4381(4) -0.0222(2) 0.3175(2) 0.0850(10) Uani d . 1 C
C4 0.4646(4) -0.03310(10) 0.3880(2) 0.0810(10) Uani d . 1 C
C5 0.4918(3) 0.01160(10) 0.4355(2) 0.0604(7) Uani d . 1 C
C6 0.4911(2) 0.06710(10) 0.41140(10) 0.0444(5) Uani d . 1 C
C7 0.5245(2) 0.11430(10) 0.46380(10) 0.0417(5) Uani d . 1 C
C8 0.4319(2) 0.16120(10) 0.47050(10) 0.0401(5) Uani d . 1 C
C9 0.2931(3) 0.15890(10) 0.4315(2) 0.0544(6) Uani d . 1 C
C10 0.1886(3) 0.19700(10) 0.4637(2) 0.0685(8) Uani d . 1 C
C11 0.2444(3) 0.25540(10) 0.4758(2) 0.0712(9) Uani d . 1 C
C12 0.3675(3) 0.25530(10) 0.5266(2) 0.0545(6) Uani d . 1 C
C13 0.4642(2) 0.20620(10) 0.51610(10) 0.0395(4) Uani d . 1 C
C14 0.6008(3) 0.25210(10) 0.67310(10) 0.0501(6) Uani d . 1 C
C15 0.6490(3) 0.29660(10) 0.7162(2) 0.0641(7) Uani d . 1 C
C16 0.7164(3) 0.34210(10) 0.6880(2) 0.0697(8) Uani d . 1 C
C17 0.7376(3) 0.34490(10) 0.6163(2) 0.0611(7) Uani d . 1 C
C18 0.6916(2) 0.30140(10) 0.57060(10) 0.0487(5) Uani d . 1 C
C19 0.6245(2) 0.25520(10) 0.60010(10) 0.0416(5) Uani d . 1 C
C20 0.5304(3) 0.20090(10) 0.7051(2) 0.0644(7) Uani d . 1 C
C21 0.6344(5) 0.1585(2) 0.7328(3) 0.131(2) Uani d . 1 C
C22 0.4288(6) 0.2182(3) 0.7599(3) 0.134(2) Uani d . 1 C
C23 0.7184(3) 0.30430(10) 0.4917(2) 0.0601(7) Uani d . 1 C
C24 0.6962(5) 0.3647(2) 0.4606(2) 0.0940(10) Uani d . 1 C
C25 0.8592(5) 0.2832(3) 0.4774(2) 0.130(2) Uani d . 1 C
O1' 0.8732(2) 0.15170(10) 0.59140(10) 0.0667(6) Uani d . 1 O
N1' 0.9261(2) 0.05320(10) 0.53290(10) 0.0476(5) Uani d . 1 N
C1' 1.0077(4) 0.1697(2) 0.7575(2) 0.0719(8) Uani d . 1 C
C2' 1.0262(4) 0.2089(2) 0.8121(2) 0.0880(10) Uani d . 1 C
C3' 1.0500(4) 0.2641(2) 0.7975(2) 0.0930(10) Uani d . 1 C
C4' 1.0507(5) 0.2824(2) 0.7290(3) 0.0980(10) Uani d . 1 C
C5' 1.0275(4) 0.24410(10) 0.6725(2) 0.0720(8) Uani d . 1 C
C6' 1.0079(2) 0.18730(10) 0.68730(10) 0.0494(5) Uani d . 1 C
C7' 0.9796(2) 0.14520(10) 0.62780(10) 0.0470(5) Uani d . 1 C
C8' 1.0756(2) 0.09990(10) 0.61730(10) 0.0448(5) Uani d . 1 C
C9' 1.2146(3) 0.10300(10) 0.6564(2) 0.0562(6) Uani d . 1 C
C10' 1.3203(3) 0.06620(10) 0.6221(2) 0.0571(6) Uani d . 1 C
C11' 1.2652(3) 0.00690(10) 0.6107(2) 0.0597(7) Uani d . 1 C
C12' 1.1436(3) 0.00780(10) 0.5582(2) 0.0557(6) Uani d . 1 C
C13' 1.0448(2) 0.05600(10) 0.57090(10) 0.0426(5) Uani d . 1 C
C14' 0.8819(2) 0.00480(10) 0.49110(10) 0.0441(5) Uani d . 1 C
C15' 0.8973(3) 0.00560(10) 0.41770(10) 0.0524(6) Uani d . 1 C
C16' 0.8487(3) -0.04070(10) 0.3788(2) 0.0659(7) Uani d . 1 C
C17' 0.7894(3) -0.08620(10) 0.4110(2) 0.0690(8) Uani d . 1 C
C18' 0.7773(3) -0.08700(10) 0.4835(2) 0.0612(7) Uani d . 1 C
C19' 0.8223(2) -0.04150(10) 0.52590(10) 0.0487(5) Uani d . 1 C
C20' 0.9644(3) 0.0559(2) 0.3818(2) 0.0701(8) Uani d . 1 C
C21' 0.8591(5) 0.0993(2) 0.3560(3) 0.1030(10) Uani d . 1 C
C22' 1.0555(5) 0.0390(3) 0.3226(3) 0.123(2) Uani d . 1 C
C23' 0.8084(3) -0.04270(10) 0.6059(2) 0.0620(7) Uani d . 1 C
C24' 0.8283(7) -0.1019(2) 0.6373(2) 0.114(2) Uani d . 1 C
C25' 0.6744(6) -0.0157(3) 0.6262(2) 0.128(2) Uani d . 1 C
H1n 0.6351 0.1799 0.5528 0.052 Uiso calc R 1 H
H1 0.4663 0.1149 0.3225 0.073 Uiso calc R 1 H
H2 0.4265 0.0403 0.2444 0.091 Uiso calc R 1 H
H3 0.4180 -0.0521 0.2863 0.103 Uiso calc R 1 H
H4 0.4644 -0.0705 0.4045 0.097 Uiso calc R 1 H
H5 0.5105 0.0039 0.4834 0.073 Uiso calc R 1 H
H9a 0.3038 0.1700 0.3822 0.065 Uiso calc R 1 H
H9b 0.2600 0.1199 0.4317 0.065 Uiso calc R 1 H
H10a 0.1085 0.1990 0.4320 0.082 Uiso calc R 1 H
H10b 0.1613 0.1809 0.5086 0.082 Uiso calc R 1 H
H11a 0.1741 0.2794 0.4950 0.085 Uiso calc R 1 H
H11b 0.2697 0.2715 0.4306 0.085 Uiso calc R 1 H
H12a 0.4167 0.2908 0.5209 0.065 Uiso calc R 1 H
H12b 0.3363 0.2540 0.5750 0.065 Uiso calc R 1 H
H15 0.6351 0.2955 0.7649 0.077 Uiso calc R 1 H
H16 0.7480 0.3714 0.7177 0.084 Uiso calc R 1 H
H17 0.7832 0.3761 0.5978 0.073 Uiso calc R 1 H
H20 0.4786 0.1821 0.6661 0.077 Uiso calc R 1 H
H21a 0.6955 0.1491 0.6957 0.197 Uiso calc R 1 H
H21b 0.5889 0.1244 0.7479 0.197 Uiso calc R 1 H
H21c 0.6850 0.1747 0.7725 0.197 Uiso calc R 1 H
H22a 0.3659 0.2455 0.7393 0.201 Uiso calc R 1 H
H22b 0.4763 0.2350 0.8002 0.201 Uiso calc R 1 H
H22c 0.3798 0.1851 0.7750 0.201 Uiso calc R 1 H
H23 0.6534 0.2786 0.4671 0.072 Uiso calc R 1 H
H24a 0.7129 0.3642 0.4105 0.140 Uiso calc R 1 H
H24b 0.7578 0.3910 0.4842 0.140 Uiso calc R 1 H
H24c 0.6040 0.3765 0.4677 0.140 Uiso calc R 1 H
H25a 0.8702 0.2451 0.4958 0.195 Uiso calc R 1 H
H25b 0.9253 0.3080 0.5002 0.195 Uiso calc R 1 H
H25c 0.8721 0.2829 0.4269 0.195 Uiso calc R 1 H
H1'n 0.8736 0.0820 0.5338 0.057 Uiso calc R 1 H
H1' 0.9951 0.1313 0.7681 0.086 Uiso calc R 1 H
H2' 1.0222 0.1969 0.8592 0.106 Uiso calc R 1 H
H3' 1.0660 0.2899 0.8345 0.111 Uiso calc R 1 H
H4' 1.0668 0.3208 0.7194 0.118 Uiso calc R 1 H
H5' 1.0254 0.2570 0.6257 0.086 Uiso calc R 1 H
H9'a 1.2457 0.1424 0.6570 0.067 Uiso calc R 1 H
H9'b 1.2050 0.0909 0.7053 0.067 Uiso calc R 1 H
H10c 1.3440 0.0826 0.5767 0.068 Uiso calc R 1 H
H10d 1.4021 0.0647 0.6525 0.068 Uiso calc R 1 H
H11c 1.2376 -0.0088 0.6558 0.072 Uiso calc R 1 H
H11d 1.3360 -0.0175 0.5925 0.072 Uiso calc R 1 H
H12c 1.1766 0.0110 0.5103 0.067 Uiso calc R 1 H
H12d 1.0954 -0.0283 0.5613 0.067 Uiso calc R 1 H
H16' 0.8565 -0.0408 0.3296 0.079 Uiso calc R 1 H
H17' 0.7572 -0.1168 0.3836 0.083 Uiso calc R 1 H
H18' 0.7381 -0.1186 0.5048 0.073 Uiso calc R 1 H
H20' 1.0222 0.0749 0.4183 0.084 Uiso calc R 1 H
H21d 0.9039 0.1304 0.3330 0.155 Uiso calc R 1 H
H21e 0.8108 0.1136 0.3959 0.155 Uiso calc R 1 H
H21f 0.7959 0.0815 0.3227 0.155 Uiso calc R 1 H
H22d 1.0937 0.0726 0.3019 0.184 Uiso calc R 1 H
H22e 1.0033 0.0185 0.2867 0.184 Uiso calc R 1 H
H22f 1.1277 0.0150 0.3413 0.184 Uiso calc R 1 H
H23' 0.8814 -0.0186 0.6264 0.074 Uiso calc R 1 H
H24d 0.9138 -0.1172 0.6229 0.171 Uiso calc R 1 H
H24e 0.7555 -0.1264 0.6205 0.171 Uiso calc R 1 H
H24f 0.8282 -0.0997 0.6883 0.171 Uiso calc R 1 H
H25d 0.6676 -0.0164 0.6771 0.192 Uiso calc R 1 H
H25e 0.5999 -0.0367 0.6046 0.192 Uiso calc R 1 H
H25f 0.6710 0.0232 0.6098 0.192 Uiso calc R 1 H

loop_
_atom_site_aniso_label
_atom_site_aniso_U_11
_atom_site_aniso_U_22
_atom_site_aniso_U_33
_atom_site_aniso_U_12
_atom_site_aniso_U_13
_atom_site_aniso_U_23
O1 0.0550(10) 0.0550(10) 0.0660(10) 0.0150(10) -0.0210(10) -0.0190(10)
N1 0.0440(10) 0.0390(10) 0.0450(10) 0.0040(10) -0.0060(10) -0.0090(10)
C1 0.070(2) 0.064(2) 0.0490(10) 0.0010(10) -0.0020(10) -0.0090(10)
C2 0.074(2) 0.091(2) 0.060(2) 0.011(2) -0.013(2) -0.031(2)
C3 0.072(2) 0.079(2) 0.104(3) 0.013(2) -0.022(2) -0.053(2)
C4 0.077(2) 0.0440(10) 0.119(3) 0.0010(10) -0.009(2) -0.022(2)
C5 0.065(2) 0.0490(10) 0.067(2) 0.0020(10) -0.0040(10) -0.0040(10)
C6 0.0410(10) 0.0450(10) 0.0470(10) 0.0000(10) -0.0020(10) -0.0110(10)
C7 0.0450(10) 0.0420(10) 0.0380(10) -0.0010(10) -0.0040(10) -0.0060(10)
C8 0.0400(10) 0.0390(10) 0.0410(10) -0.0020(10) -0.0030(10) -0.0030(10)
C9 0.0460(10) 0.0550(10) 0.060(2) 0.0020(10) -0.0130(10) -0.0080(10)
C10 0.0480(10) 0.066(2) 0.090(2) 0.0050(10) -0.0130(10) -0.011(2)
C11 0.051(2) 0.054(2) 0.107(3) 0.0120(10) -0.016(2) -0.012(2)
C12 0.0480(10) 0.0460(10) 0.069(2) 0.0060(10) -0.0030(10) -0.0130(10)
C13 0.0390(10) 0.0400(10) 0.0400(10) -0.0010(10) 0.0010(10) -0.0010(10)
C14 0.0460(10) 0.0550(10) 0.0490(10) -0.0030(10) -0.0020(10) -0.0110(10)
C15 0.064(2) 0.079(2) 0.049(2) -0.0090(10) 0.0010(10) -0.0240(10)
C16 0.072(2) 0.063(2) 0.074(2) -0.0140(10) -0.004(2) -0.032(2)
C17 0.062(2) 0.0460(10) 0.076(2) -0.0120(10) 0.0010(10) -0.0090(10)
C18 0.0440(10) 0.0480(10) 0.0540(10) 0.0020(10) -0.0020(10) -0.0050(10)
C19 0.0380(10) 0.0420(10) 0.0450(10) 0.0010(10) -0.0040(10) -0.0100(10)
C20 0.062(2) 0.084(2) 0.048(2) -0.0230(10) 0.0000(10) -0.0040(10)
C21 0.097(3) 0.129(4) 0.167(5) -0.029(3) -0.018(3) 0.083(4)
C22 0.127(4) 0.173(5) 0.106(3) -0.074(4) 0.064(3) -0.046(3)
C23 0.065(2) 0.060(2) 0.055(2) -0.0020(10) 0.0010(10) 0.0060(10)
C24 0.121(3) 0.071(2) 0.088(3) -0.015(2) -0.001(2) 0.021(2)
C25 0.112(4) 0.207(6) 0.073(3) 0.073(4) 0.037(2) 0.029(3)
O1' 0.0630(10) 0.0630(10) 0.0720(10) 0.0190(10) -0.0270(10) -0.0220(10)
N1' 0.0440(10) 0.0440(10) 0.0540(10) 0.0060(10) -0.0120(10) -0.0100(10)
C1' 0.081(2) 0.081(2) 0.053(2) 0.001(2) -0.0070(10) -0.003(2)
C2' 0.095(3) 0.117(3) 0.052(2) 0.022(2) -0.009(2) -0.019(2)
C3' 0.100(3) 0.099(3) 0.077(2) 0.030(2) -0.026(2) -0.046(2)
C4' 0.124(3) 0.059(2) 0.110(3) 0.013(2) -0.008(3) -0.028(2)
C5' 0.096(2) 0.055(2) 0.065(2) 0.006(2) -0.001(2) -0.0100(10)
C6' 0.0450(10) 0.0550(10) 0.0490(10) 0.0070(10) -0.0050(10) -0.0110(10)
C7' 0.0470(10) 0.0460(10) 0.0470(10) 0.0000(10) -0.0050(10) -0.0050(10)
C8' 0.0420(10) 0.0480(10) 0.0450(10) 0.0010(10) -0.0070(10) -0.0010(10)
C9' 0.0460(10) 0.0610(10) 0.060(2) 0.0010(10) -0.0140(10) -0.0120(10)
C10' 0.0400(10) 0.062(2) 0.068(2) 0.0000(10) -0.0090(10) 0.0010(10)
C11' 0.0470(10) 0.0560(10) 0.076(2) 0.0080(10) -0.0100(10) -0.0020(10)
C12' 0.0500(10) 0.0510(10) 0.065(2) 0.0080(10) -0.0100(10) -0.0100(10)
C13' 0.0420(10) 0.0430(10) 0.0420(10) 0.0010(10) -0.0030(10) 0.0010(10)
C14' 0.0400(10) 0.0450(10) 0.0470(10) 0.0040(10) -0.0060(10) -0.0100(10)
C15' 0.0440(10) 0.065(2) 0.0480(10) 0.0010(10) -0.0010(10) -0.0050(10)
C16' 0.067(2) 0.081(2) 0.050(2) 0.003(2) -0.0010(10) -0.0200(10)
C17' 0.074(2) 0.062(2) 0.070(2) -0.0030(10) -0.013(2) -0.0260(10)
C18' 0.064(2) 0.0470(10) 0.073(2) -0.0050(10) -0.0050(10) -0.0050(10)
C19' 0.0480(10) 0.0480(10) 0.0500(10) 0.0060(10) -0.0040(10) -0.0040(10)
C20' 0.061(2) 0.089(2) 0.060(2) -0.011(2) 0.0010(10) 0.009(2)
C21' 0.099(3) 0.108(3) 0.104(3) 0.007(2) 0.024(3) 0.041(3)
C22' 0.095(3) 0.156(5) 0.121(4) 0.000(3) 0.054(3) 0.020(3)
C23' 0.068(2) 0.068(2) 0.050(2) 0.0000(10) -0.0010(10) 0.0030(10)
C24' 0.175(5) 0.095(3) 0.072(2) 0.013(3) -0.011(3) 0.023(2)
C25' 0.113(4) 0.202(6) 0.069(3) 0.055(4) 0.026(2) 0.014(3)

loop_
_atom_type_symbol
_atom_type_description
_atom_type_scat_dispersion_real
_atom_type_scat_dispersion_imag
_atom_type_scat_source
C C 0.0033 0.0000 'International Tables Vol C Tables 4.2.6.8 and 6.1.1.4'
H H 0.0000 0.0000 'International Tables Vol C Tables 4.2.6.8 and 6.1.1.4'
N N 0.0061 0.0000 'International Tables Vol C Tables 4.2.6.8 and 6.1.1.4'
O O 0.0106 0.0000 'International Tables Vol C Tables 4.2.6.8 and 6.1.1.4'

loop_
_geom_angle_atom_site_label_1
_geom_angle_atom_site_label_2
_geom_angle_atom_site_label_3
_geom_angle
_geom_angle_publ_flag
C13 N1 C19 125.2(2) no
C2 C1 C6 120.5(3) no
C3 C2 C1 120.1(3) no
C4 C3 C2 119.9(3) no
C3 C4 C5 120.4(3) no
C6 C5 C4 120.0(3) no
C5 C6 C1 119.1(2) no
C5 C6 C7 118.6(2) no
C1 C6 C7 122.2(2) no
O1 C7 C8 124.0(2) no
O1 C7 C6 116.5(2) no
C8 C7 C6 119.6(2) no
C13 C8 C7 120.2(2) no
C13 C8 C9 120.2(2) no
C7 C8 C9 119.4(2) no
C10 C9 C8 113.4(2) no
C11 C10 C9 110.7(3) no
C10 C11 C12 112.1(2) no
N1 C13 C8 122.6(2) no
N1 C13 C12 115.5(2) no
C8 C13 C12 121.9(2) no
C15 C14 C19 117.7(2) no
C15 C14 C20 120.8(2) no
C19 C14 C20 121.5(2) no
C16 C15 C14 121.1(3) no
C13 C12 C11 114.3(2) no
C15 C16 C17 120.6(2) no
C16 C17 C18 120.8(3) no
C19 C18 C17 118.1(2) no
C19 C18 C23 121.6(2) no
C17 C18 C23 120.3(2) no
C18 C19 C14 121.8(2) no
C18 C19 N1 119.4(2) no
C14 C19 N1 118.8(2) no
C21 C20 C22 113.4(4) no
C21 C20 C14 110.2(3) no
C22 C20 C14 112.2(3) no
C25 C23 C18 110.7(3) no
C25 C23 C24 110.6(4) no
C18 C23 C24 112.6(3) no
C13' N1' C14' 124.6(2) no
C6' C1' C2' 120.3(4) no
C3' C2' C1' 120.4(4) no
C2' C3' C4' 120.3(3) no
C3' C4' C5' 120.6(4) no
C6' C5' C4' 119.2(3) no
C5' C6' C1' 119.1(3) no
C5' C6' C7' 120.4(2) no
C1' C6' C7' 120.4(3) no
O1' C7' C8' 124.0(2) no
O1' C7' C6' 117.4(2) no
C8' C7' C6' 118.6(2) no
C13' C8' C7' 120.6(2) no
C13' C8' C9' 120.9(2) no
C7' C8' C9' 118.5(2) no
C10' C9' C8' 112.5(2) no
C11' C10' C9' 109.8(2) no
C10' C11' C12' 110.5(2) no
C13' C12' C11' 113.6(2) no
N1' C13' C8' 122.6(2) no
N1' C13' C12' 115.4(2) no
C8' C13' C12' 122.0(2) no
C16' C15' C14' 117.7(3) no
C16' C15' C20' 121.4(3) no
C14' C15' C20' 120.9(2) no
C15' C14' C19' 122.2(2) no
C15' C14' N1' 119.3(2) no
C19' C14' N1' 118.4(2) no
C17' C16' C15' 121.5(3) no
C16' C17' C18' 120.2(2) no
C17' C18' C19' 121.4(3) no
C18' C19' C14' 116.9(2) no
C18' C19' C23' 121.1(3) no
C14' C19' C23' 122.0(2) no
C22' C20' C21' 110.8(4) no
C22' C20' C15' 113.7(3) no
C21' C20' C15' 111.1(3) no
C19' C23' C24' 112.8(3) no
C19' C23' C25' 110.6(3) no
C24' C23' C25' 112.5(4) no
C13 N1 H1n 117.4 no
C19 N1 H1n 117.4 no
C2 C1 H1 119.7 no
C6 C1 H1 119.7 no
C3 C2 H2 120.0 no
C1 C2 H2 120.0 no
C4 C3 H3 120.1 no
C2 C3 H3 120.1 no
C3 C4 H4 119.8 no
C5 C4 H4 119.8 no
C6 C5 H5 120.0 no
C4 C5 H5 120.0 no
C10 C9 H9a 108.9 no
C8 C9 H9a 108.9 no
C10 C9 H9b 108.9 no
C8 C9 H9b 108.9 no
H9a C9 H9b 107.7 no
C11 C10 H10a 109.5 no
C9 C10 H10a 109.5 no
C11 C10 H10b 109.5 no
C9 C10 H10b 109.5 no
H10a C10 H10b 108.1 no
C10 C11 H11a 109.2 no
C12 C11 H11a 109.2 no
C10 C11 H11b 109.2 no
C12 C11 H11b 109.2 no
H11a C11 H11b 107.9 no
C13 C12 H12a 108.7 no
C11 C12 H12a 108.7 no
C13 C12 H12b 108.7 no
C11 C12 H12b 108.7 no
H12a C12 H12b 107.6 no
C16 C15 H15 119.5 no
C14 C15 H15 119.5 no
C15 C16 H16 119.7 no
C17 C16 H16 119.7 no
C16 C17 H17 119.6 no
C18 C17 H17 119.6 no
C21 C20 H20 106.9 no
C22 C20 H20 106.9 no
C14 C20 H20 106.9 no
C20 C21 H21a 109.5 no
C20 C21 H21b 109.5 no
H21a C21 H21b 109.5 no
C20 C21 H21c 109.5 no
H21a C21 H21c 109.5 no
H21b C21 H21c 109.5 no
C20 C22 H22a 109.5 no
C20 C22 H22b 109.5 no
H22a C22 H22b 109.5 no
C20 C22 H22c 109.5 no
H22a C22 H22c 109.5 no
H22b C22 H22c 109.5 no
C25 C23 H23 107.6 no
C18 C23 H23 107.6 no
C24 C23 H23 107.6 no
C23 C24 H24a 109.5 no
C23 C24 H24b 109.5 no
H24a C24 H24b 109.5 no
C23 C24 H24c 109.5 no
H24a C24 H24c 109.5 no
H24b C24 H24c 109.5 no
C23 C25 H25a 109.5 no
C23 C25 H25b 109.5 no
H25a C25 H25b 109.5 no
C23 C25 H25c 109.5 no
H25a C25 H25c 109.5 no
H25b C25 H25c 109.5 no
C13' N1' H1'n 117.7 no
C14' N1' H1'n 117.7 no
C6' C1' H1' 119.8 no
C2' C1' H1' 119.8 no
C3' C2' H2' 119.8 no
C1' C2' H2' 119.8 no
C2' C3' H3' 119.9 no
C4' C3' H3' 119.9 no
C3' C4' H4' 119.7 no
C5' C4' H4' 119.7 no
C6' C5' H5' 120.4 no
C4' C5' H5' 120.4 no
C10' C9' H9'a 109.1 no
C8' C9' H9'a 109.1 no
C10' C9' H9'b 109.1 no
C8' C9' H9'b 109.1 no
H9'a C9' H9'b 107.8 no
C11' C10' H10c 109.7 no
C9' C10' H10c 109.7 no
C11' C10' H10d 109.7 no
C9' C10' H10d 109.7 no
H10c C10' H10d 108.2 no
C10' C11' H11c 109.5 no
C12' C11' H11c 109.5 no
C10' C11' H11d 109.5 no
C12' C11' H11d 109.5 no
H11c C11' H11d 108.1 no
C13' C12' H12c 108.8 no
C11' C12' H12c 108.8 no
C13' C12' H12d 108.8 no
C11' C12' H12d 108.8 no
H12c C12' H12d 107.7 no
C17' C16' H16' 119.2 no
C15' C16' H16' 119.2 no
C16' C17' H17' 119.9 no
C18' C17' H17' 119.9 no
C17' C18' H18' 119.3 no
C19' C18' H18' 119.3 no
C22' C20' H20' 106.9 no
C21' C20' H20' 106.9 no
C15' C20' H20' 106.9 no
C20' C21' H21d 109.5 no
C20' C21' H21e 109.5 no
H21d C21' H21e 109.5 no
C20' C21' H21f 109.5 no
H21d C21' H21f 109.5 no
H21e C21' H21f 109.5 no
C20' C22' H22d 109.5 no
C20' C22' H22e 109.5 no
H22d C22' H22e 109.5 no
C20' C22' H22f 109.5 no
H22d C22' H22f 109.5 no
H22e C22' H22f 109.5 no
C19' C23' H23' 106.9 no
C24' C23' H23' 106.9 no
C25' C23' H23' 106.9 no
C23' C24' H24d 109.5 no
C23' C24' H24e 109.5 no
H24d C24' H24e 109.5 no
C23' C24' H24f 109.5 no
H24d C24' H24f 109.5 no
H24e C24' H24f 109.5 no
C23' C25' H25d 109.5 no
C23' C25' H25e 109.5 no
H25d C25' H25e 109.5 no
C23' C25' H25f 109.5 no
H25d C25' H25f 109.5 no
H25e C25' H25f 109.5 no

loop_
_geom_bond_atom_site_label_1
_geom_bond_atom_site_label_2
_geom_bond_distance
_geom_bond_publ_flag
O1 C7 1.244(3) no
N1 C13 1.346(3) no
N1 C19 1.437(3) no
C1 C2 1.378(4) no
C1 C6 1.386(4) no
C2 C3 1.373(6) no
C3 C4 1.365(6) no
C4 C5 1.393(4) no
C5 C6 1.375(4) no
C6 C7 1.510(3) no
C7 C8 1.432(3) no
C8 C13 1.387(3) no
C8 C9 1.525(3) no
C9 C10 1.501(4) no
C10 C11 1.487(4) no
C11 C12 1.513(4) no
C12 C13 1.508(3) no
C14 C15 1.393(4) no
C14 C19 1.401(3) no
C14 C20 1.517(4) no
C15 C16 1.370(5) no
C16 C17 1.372(5) no
C17 C18 1.395(4) no
C18 C19 1.392(3) no
C18 C23 1.515(4) no
C20 C21 1.504(6) no
C20 C22 1.513(6) no
C23 C25 1.501(5) no
C23 C24 1.543(4) no
O1' C7' 1.237(3) no
N1' C13' 1.346(3) no
N1' C14' 1.437(3) no
C1' C6' 1.381(4) no
C1' C2' 1.383(5) no
C2' C3' 1.344(6) no
C3' C4' 1.356(7) no
C4' C5' 1.401(5) no
C5' C6' 1.373(4) no
C6' C7' 1.508(3) no
C7' C8' 1.437(3) no
C8' C13' 1.375(3) no
C8' C9' 1.528(3) no
C9' C10' 1.510(4) no
C10' C11' 1.501(4) no
C11' C12' 1.521(4) no
C12' C13' 1.512(3) no
C15' C16' 1.381(4) no
C15' C14' 1.391(4) no
C15' C20' 1.518(4) no
C14' C19' 1.404(4) no
C16' C17' 1.365(5) no
C17' C18' 1.371(4) no
C18' C19' 1.392(4) no
C19' C23' 1.513(4) no
C20' C22' 1.505(6) no
C20' C21' 1.517(6) no
C23' C24' 1.517(5) no
C23' C25' 1.519(6) no
N1 H1n 0.85 no
C1 H1 0.93 no
C2 H2 0.93 no
C3 H3 0.93 no
C4 H4 0.93 no
C5 H5 0.93 no
C9 H9a 0.97 no
C9 H9b 0.97 no
C10 H10a 0.97 no
C10 H10b 0.97 no
C11 H11a 0.97 no
C11 H11b 0.97 no
C12 H12a 0.97 no
C12 H12b 0.97 no
C15 H15 0.93 no
C16 H16 0.93 no
C17 H17 0.93 no
C20 H20 0.98 no
C21 H21a 0.96 no
C21 H21b 0.96 no
C21 H21c 0.96 no
C22 H22a 0.96 no
C22 H22b 0.96 no
C22 H22c 0.96 no
C23 H23 0.98 no
C24 H24a 0.96 no
C24 H24b 0.96 no
C24 H24c 0.96 no
C25 H25a 0.96 no
C25 H25b 0.96 no
C25 H25c 0.96 no
N1' H1'n 0.85 no
C1' H1' 0.93 no
C2' H2' 0.93 no
C3' H3' 0.93 no
C4' H4' 0.93 no
C5' H5' 0.93 no
C9' H9'a 0.97 no
C9' H9'b 0.97 no
C10' H10c 0.97 no
C10' H10d 0.97 no
C11' H11c 0.97 no
C11' H11d 0.97 no
C12' H12c 0.97 no
C12' H12d 0.97 no
C16' H16' 0.93 no
C17' H17' 0.93 no
C18' H18' 0.93 no
C20' H20' 0.98 no
C21' H21d 0.96 no
C21' H21e 0.96 no
C21' H21f 0.96 no
C22' H22d 0.96 no
C22' H22e 0.96 no
C22' H22f 0.96 no
C23' H23' 0.98 no
C24' H24d 0.96 no
C24' H24e 0.96 no
C24' H24f 0.96 no
C25' H25d 0.96 no
C25' H25e 0.96 no
C25' H25f 0.96 no

loop_
_geom_hbond_atom_site_label_D
_geom_hbond_atom_site_label_H
_geom_hbond_atom_site_label_A
_geom_hbond_distance_DH
_geom_hbond_distance_HA
_geom_hbond_distance_DA
_geom_hbond_angle_DHA
_geom_hbond_publ_flag
N1 H1n O1 0.85 1.93 2.598(2) 135 yes
N1 H1n O1' 0.85 2.51 3.204(3) 140 yes
N1' H1'n O1' 0.85 1.96 2.614(3) 133 yes
N1' H1'n O1 0.85 2.51 3.206(3) 140 yes

loop_
_geom_torsion_atom_site_label_1
_geom_torsion_atom_site_label_2
_geom_torsion_atom_site_label_3
_geom_torsion_atom_site_label_4
_geom_torsion
_geom_torsion_publ_flag
C6 C1 C2 C3 1.3(5) no
C1 C2 C3 C4 -2.3(6) no
C2 C3 C4 C5 1.4(6) no
C3 C4 C5 C6 0.5(5) no
C4 C5 C6 C1 -1.5(4) no
C4 C5 C6 C7 -178.5(3) no
C2 C1 C6 C5 0.6(4) no
C2 C1 C6 C7 177.5(3) no
C5 C6 C7 O1 52.3(3) no
C1 C6 C7 O1 -124.6(3) no
C5 C6 C7 C8 -126.5(3) no
C1 C6 C7 C8 56.7(3) no
O1 C7 C8 C13 4.3(4) no
C6 C7 C8 C13 -177.0(2) no
O1 C7 C8 C9 -171.0(2) no
C6 C7 C8 C9 7.6(3) no
C13 C8 C9 C10 -17.8(3) no
C7 C8 C9 C10 157.5(2) no
C8 C9 C10 C11 48.9(4) no
C9 C10 C11 C12 -60.8(4) no
C10 C11 C12 C13 40.1(4) no
C19 N1 C13 C8 176.4(2) no
C19 N1 C13 C12 -5.1(3) no
C7 C8 C13 N1 0.6(3) no
C9 C8 C13 N1 175.9(2) no
C7 C8 C13 C12 -177.8(2) no
C9 C8 C13 C12 -2.5(3) no
C11 C12 C13 N1 172.9(2) no
C11 C12 C13 C8 -8.6(4) no
C19 C14 C15 C16 0.4(4) no
C20 C14 C15 C16 178.0(3) no
C14 C15 C16 C17 0.3(5) no
C15 C16 C17 C18 -0.3(5) no
C16 C17 C18 C19 -0.4(4) no
C16 C17 C18 C23 -178.6(3) no
C17 C18 C19 C14 1.1(4) no
C23 C18 C19 C14 179.3(2) no
C17 C18 C19 N1 -177.0(2) no
C23 C18 C19 N1 1.2(3) no
C15 C14 C19 C18 -1.1(4) no
C20 C14 C19 C18 -178.7(2) no
C15 C14 C19 N1 177.0(2) no
C20 C14 C19 N1 -0.5(3) no
C13 N1 C19 C18 -85.1(3) no
C13 N1 C19 C14 96.7(3) no
C15 C14 C20 C21 -83.2(4) no
C19 C14 C20 C21 94.2(4) no
C15 C14 C20 C22 44.1(5) no
C19 C14 C20 C22 -138.4(4) no
C19 C18 C23 C25 -95.8(4) no
C17 C18 C23 C25 82.3(4) no
C19 C18 C23 C24 139.7(3) no
C17 C18 C23 C24 -42.2(4) no
C6' C1' C2' C3' -2.7(6) no
C1' C2' C3' C4' 2.6(6) no
C2' C3' C4' C5' -0.4(7) no
C3' C4' C5' C6' -1.9(7) no
C4' C5' C6' C1' 1.8(5) no
C4' C5' C6' C7' 178.6(3) no
C2' C1' C6' C5' 0.4(5) no
C2' C1' C6' C7' -176.4(3) no
C5' C6' C7' O1' -63.5(4) no
C1' C6' C7' O1' 113.2(3) no
C5' C6' C7' C8' 117.4(3) no
C1' C6' C7' C8' -65.9(3) no
O1' C7' C8' C13' -8.6(4) no
C6' C7' C8' C13' 170.5(2) no
O1' C7' C8' C9' 168.8(3) no
C6' C7' C8' C9' -12.2(3) no
C13' C8' C9' C10' 17.8(4) no
C7' C8' C9' C10' -159.6(2) no
C8' C9' C10' C11' -50.4(3) no
C9' C10' C11' C12' 64.1(3) no
C10' C11' C12' C13' -43.5(4) no
C14' N1' C13' C8' -171.5(2) no
C14' N1' C13' C12' 9.4(3) no
C7' C8' C13' N1' 0.6(4) no
C9' C8' C13' N1' -176.7(2) no
C7' C8' C13' C12' 179.7(2) no
C9' C8' C13' C12' 2.4(4) no
C11' C12' C13' N1' -170.2(2) no
C11' C12' C13' C8' 10.7(4) no
C16' C15' C14' C19' 1.5(4) no
C20' C15' C14' C19' -178.9(2) no
C16' C15' C14' N1' -177.5(2) no
C20' C15' C14' N1' 2.1(4) no
C13' N1' C14' C15' -99.9(3) no
C13' N1' C14' C19' 81.1(3) no
C14' C15' C16' C17' -1.0(4) no
C20' C15' C16' C17' 179.4(3) no
C15' C16' C17' C18' -0.2(5) no
C16' C17' C18' C19' 1.1(5) no
C17' C18' C19' C14' -0.6(4) no
C17' C18' C19' C23' 179.9(3) no
C15' C14' C19' C18' -0.7(4) no
N1' C14' C19' C18' 178.3(2) no
C15' C14' C19' C23' 178.8(2) no
N1' C14' C19' C23' -2.2(3) no
C16' C15' C20' C22' -39.5(5) no
C14' C15' C20' C22' 140.9(4) no
C16' C15' C20' C21' 86.4(4) no
C14' C15' C20' C21' -93.2(4) no
C18' C19' C23' C24' 35.6(4) no
C14' C19' C23' C24' -143.9(4) no
C18' C19' C23' C25' -91.4(4) no
C14' C19' C23' C25' 89.2(4) no

loop_
_cod_related_entry_id
_cod_related_entry_database
_cod_related_entry_code
1 ChemSpider 24733820
